data_7015881
loop_
_publ_author_name
'Linti, Gerald'
'Zessin, Thomas'

_publ_section_title
;
 Synthesis, structure and reactions of an amidinate stabilised
 trigallane.
;
_journal_issue 20
_journal_name_full 'Dalton transactions (Cambridge, England : 2003)'
_journal_page_first 5591
_journal_page_last 5598
_journal_paper_doi 10.1039/c1dt10209e
_journal_volume 40
_journal_year 2011
_chemical_formula_moiety 'C51 H93 Ga3 I2 N6'
_chemical_formula_sum 'C51 H93 Ga3 I2 N6'
_chemical_formula_weight 1253.27
_chemical_name_common
;
bis-(N,N'-dicyclohexylneopentylamidinato-iodo-gallium(ii)) -
N,N'-dicyclohexylneopentylamidinato-gallium(i)
;
_chemical_name_systematic
;
bis-(N,N'-dicyclohexylneopentylamidinato-iodo-gallium(II))
-N,N'-dicyclohexylneopentylamidinato-gallium(I)
;
_chemical_temperature_decomposition 603
_space_group_IT_number 2
_symmetry_cell_setting triclinic
_symmetry_Int_Tables_number 2
_symmetry_space_group_name_Hall '-P 1'
_symmetry_space_group_name_H-M 'P -1'
_atom_sites_solution_hydrogens geom
_atom_sites_solution_primary direct
_atom_sites_solution_secondary difmap
_audit_creation_method SHELXL-97
_cell_angle_alpha 81.06(3)
_cell_angle_beta 77.42(3)
_cell_angle_gamma 69.29(3)
_cell_formula_units_Z 2
_cell_length_a 12.293(3)
_cell_length_b 13.507(3)
_cell_length_c 18.197(4)
_cell_measurement_temperature 200(2)
_cell_volume 2748.2(12)
_computing_structure_refinement 'SHELXL-97 (Sheldrick, 1997)'
_computing_structure_solution 'SHELXS-97 (Sheldrick, 1990)'
_diffrn_ambient_temperature 200(2)
_diffrn_measured_fraction_theta_full 0.912
_diffrn_measured_fraction_theta_max 0.912
_diffrn_radiation_monochromator graphite
_diffrn_radiation_probe x-ray
_diffrn_radiation_type MoK\a
_diffrn_radiation_wavelength 0.71073
_diffrn_reflns_av_R_equivalents 0.0802
_diffrn_reflns_av_sigmaI/netI 0.1954
_diffrn_reflns_limit_h_max 16
_diffrn_reflns_limit_h_min -16
_diffrn_reflns_limit_k_max 17
_diffrn_reflns_limit_k_min -17
_diffrn_reflns_limit_l_max 23
_diffrn_reflns_limit_l_min -23
_diffrn_reflns_number 26791
_diffrn_reflns_theta_full 28.16
_diffrn_reflns_theta_max 28.16
_diffrn_reflns_theta_min 2.30
_diffrn_source 'fine-focus sealed tube'
_exptl_absorpt_coefficient_mu 2.622
_exptl_absorpt_correction_T_max 0.7698
_exptl_absorpt_correction_T_min 0.3697
_exptl_absorpt_correction_type numerical
_exptl_crystal_colour colourless
_exptl_crystal_density_diffrn 1.515
_exptl_crystal_density_method 'not measured'
_exptl_crystal_description plates
_exptl_crystal_F_000 1280
_exptl_crystal_recrystallization_method 'from toluene'
_exptl_crystal_size_max 0.437
_exptl_crystal_size_mid 0.345
_exptl_crystal_size_min 0.074
_refine_diff_density_max 0.946
_refine_diff_density_min -0.878
_refine_diff_density_rms 0.112
_refine_ls_extinction_method none
_refine_ls_goodness_of_fit_ref 0.656
_refine_ls_hydrogen_treatment constr
_refine_ls_matrix_type full
_refine_ls_number_parameters 559
_refine_ls_number_reflns 12307
_refine_ls_number_restraints 0
_refine_ls_restrained_S_all 0.656
_refine_ls_R_factor_all 0.1079
_refine_ls_R_factor_gt 0.0362
_refine_ls_shift/su_max 0.001
_refine_ls_shift/su_mean 0.000
_refine_ls_structure_factor_coef Fsqd
_refine_ls_weighting_details 'calc w=1/[\s^2^(Fo^2^)+(0.0232P)^2^+0.0000P] where P=(Fo^2^+2Fc^2^)/3'
_refine_ls_weighting_scheme calc
_refine_ls_wR_factor_gt 0.0672
_refine_ls_wR_factor_ref 0.0765
_reflns_number_gt 5380
_reflns_number_total 12307
_reflns_threshold_expression >2sigma(I)
_cod_data_source_file c1dt10209e.txt
_cod_data_source_block 3
_cod_depositor_comments
;
The following automatic conversions were performed:
'_exptl_absorpt_correction_type' value 'Numerical' changed to 'numerical'
according to '/home/saulius/struct/CIF-dictionaries/cif_core.dic'
dictionary named 'cif_core.dic' version 2.4.1 from 2010-06-29.

Automatic conversion script
Id: cif_fix_enum 1555 2011-01-17 13:19:09Z saulius 

The following automatic conversions were performed:

'_chemical_melting_point' tag was changed to
'_chemical_temperature_decomposition' since the value had been '603
(dec)'. The value '603 (dec)' was changed to '603'.

Automatic conversion script
Id: cif_fix_values 1569 2011-02-09 13:29:24Z adriana 
;
_cod_original_cell_volume 2748.2(10)
_cod_database_code 7015881

loop_
_symmetry_equiv_pos_as_xyz
'x, y, z'
'-x, -y, -z'

loop_
_atom_site_label
_atom_site_type_symbol
_atom_site_fract_x
_atom_site_fract_y
_atom_site_fract_z
_atom_site_U_iso_or_equiv
_atom_site_adp_type
_atom_site_occupancy
_atom_site_symmetry_multiplicity
_atom_site_calc_flag
_atom_site_refinement_flags
_atom_site_disorder_assembly
_atom_site_disorder_group
I1 I -0.06368(3) 0.69167(3) 0.34855(2) 0.03831(12) Uani 1 1 d . . .
I2 I 0.51092(4) 0.58403(3) 0.39204(2) 0.03956(12) Uani 1 1 d . . .
Ga1 Ga 0.14076(5) 0.61491(4) 0.26398(3) 0.02273(14) Uani 1 1 d . . .
Ga2 Ga 0.26559(5) 0.72290(4) 0.25107(3) 0.02086(14) Uani 1 1 d . . .
Ga3 Ga 0.33999(5) 0.74776(4) 0.35678(3) 0.02254(14) Uani 1 1 d . . .
N1 N 0.1117(4) 0.5501(3) 0.1847(2) 0.0244(10) Uani 1 1 d . . .
N2 N 0.1860(4) 0.4595(3) 0.2795(2) 0.0245(11) Uani 1 1 d . . .
N3 N 0.2273(4) 0.8493(3) 0.1781(2) 0.0223(10) Uani 1 1 d . . .
N4 N 0.3809(4) 0.7133(3) 0.1556(2) 0.0245(10) Uani 1 1 d . . .
N5 N 0.3695(4) 0.8755(3) 0.3712(2) 0.0268(11) Uani 1 1 d . . .
N6 N 0.2451(4) 0.8144(3) 0.4498(2) 0.0247(11) Uani 1 1 d . . .
C1 C 0.1540(4) 0.4524(4) 0.2159(3) 0.0211(12) Uani 1 1 d . . .
C2 C 0.1592(5) 0.3537(4) 0.1820(3) 0.0267(13) Uani 1 1 d . . .
C3 C 0.0366(5) 0.3634(4) 0.1692(3) 0.0343(15) Uani 1 1 d . . .
H3A H -0.0182 0.3706 0.2175 0.051 Uiso 1 1 calc R . .
H3B H 0.0415 0.2997 0.1473 0.051 Uiso 1 1 calc R . .
H3C H 0.0081 0.4261 0.1344 0.051 Uiso 1 1 calc R . .
C4 C 0.1988(5) 0.2493(4) 0.2312(3) 0.0341(15) Uani 1 1 d . . .
H4A H 0.1438 0.2535 0.2794 0.051 Uiso 1 1 calc R . .
H4B H 0.2783 0.2368 0.2407 0.051 Uiso 1 1 calc R . .
H4C H 0.1998 0.1906 0.2051 0.051 Uiso 1 1 calc R . .
C5 C 0.2482(5) 0.3427(5) 0.1078(3) 0.0374(15) Uani 1 1 d . . .
H5A H 0.3255 0.3366 0.1180 0.056 Uiso 1 1 calc R . .
H5B H 0.2213 0.4055 0.0728 0.056 Uiso 1 1 calc R . .
H5C H 0.2548 0.2791 0.0853 0.056 Uiso 1 1 calc R . .
C6 C 0.0608(5) 0.5906(4) 0.1155(3) 0.0259(13) Uani 1 1 d . . .
H6A H 0.0708 0.5295 0.0870 0.031 Uiso 1 1 calc R . .
C7 C 0.1228(5) 0.6611(4) 0.0673(3) 0.0345(15) Uani 1 1 d . . .
H7A H 0.2073 0.6196 0.0523 0.041 Uiso 1 1 calc R . .
H7B H 0.1177 0.7189 0.0967 0.041 Uiso 1 1 calc R . .
C8 C 0.0681(5) 0.7091(5) -0.0036(3) 0.0392(16) Uani 1 1 d . . .
H8A H 0.1085 0.7579 -0.0335 0.047 Uiso 1 1 calc R . .
H8B H 0.0798 0.6516 -0.0354 0.047 Uiso 1 1 calc R . .
C9 C -0.0633(6) 0.7694(5) 0.0172(3) 0.0430(17) Uani 1 1 d . . .
H9A H -0.0748 0.8313 0.0444 0.052 Uiso 1 1 calc R . .
H9B H -0.0977 0.7961 -0.0294 0.052 Uiso 1 1 calc R . .
C10 C -0.1252(5) 0.6988(5) 0.0659(3) 0.0467(18) Uani 1 1 d . . .
H10A H -0.1194 0.6403 0.0370 0.056 Uiso 1 1 calc R . .
H10B H -0.2100 0.7400 0.0804 0.056 Uiso 1 1 calc R . .
C11 C -0.0716(5) 0.6518(5) 0.1378(3) 0.0380(15) Uani 1 1 d . . .
H11A H -0.0825 0.7097 0.1690 0.046 Uiso 1 1 calc R . .
H11B H -0.1122 0.6034 0.1681 0.046 Uiso 1 1 calc R . .
C12 C 0.2504(4) 0.3790(4) 0.3328(3) 0.0213(12) Uani 1 1 d . . .
H12A H 0.2204 0.3175 0.3419 0.026 Uiso 1 1 calc R . .
C13 C 0.3834(4) 0.3393(4) 0.3032(3) 0.0291(14) Uani 1 1 d . . .
H13A H 0.3990 0.3077 0.2548 0.035 Uiso 1 1 calc R . .
H13B H 0.4136 0.3999 0.2936 0.035 Uiso 1 1 calc R . .
C14 C 0.4476(5) 0.2569(4) 0.3599(3) 0.0360(15) Uani 1 1 d . . .
H14A H 0.4213 0.1942 0.3669 0.043 Uiso 1 1 calc R . .
H14B H 0.5336 0.2334 0.3403 0.043 Uiso 1 1 calc R . .
C15 C 0.4236(5) 0.3014(4) 0.4345(3) 0.0355(15) Uani 1 1 d . . .
H15A H 0.4590 0.3582 0.4286 0.043 Uiso 1 1 calc R . .
H15B H 0.4616 0.2447 0.4714 0.043 Uiso 1 1 calc R . .
C16 C 0.2909(5) 0.3468(4) 0.4650(3) 0.0345(15) Uani 1 1 d . . .
H16A H 0.2573 0.2883 0.4779 0.041 Uiso 1 1 calc R . .
H16B H 0.2785 0.3815 0.5116 0.041 Uiso 1 1 calc R . .
C17 C 0.2276(5) 0.4273(4) 0.4067(3) 0.0275(13) Uani 1 1 d . . .
H17A H 0.1416 0.4525 0.4264 0.033 Uiso 1 1 calc R . .
H17B H 0.2553 0.4893 0.3978 0.033 Uiso 1 1 calc R . .
C18 C 0.3225(5) 0.8107(4) 0.1263(3) 0.0227(12) Uani 1 1 d . . .
C19 C 0.3633(5) 0.8609(4) 0.0487(3) 0.0285(13) Uani 1 1 d . . .
C20 C 0.3443(6) 0.8042(5) -0.0107(3) 0.0454(17) Uani 1 1 d . . .
H20A H 0.3857 0.7277 -0.0029 0.068 Uiso 1 1 calc R . .
H20B H 0.3752 0.8310 -0.0611 0.068 Uiso 1 1 calc R . .
H20C H 0.2596 0.8171 -0.0064 0.068 Uiso 1 1 calc R . .
C21 C 0.2974(5) 0.9793(4) 0.0343(3) 0.0414(16) Uani 1 1 d . . .
H21A H 0.3072 1.0181 0.0724 0.062 Uiso 1 1 calc R . .
H21B H 0.2132 0.9908 0.0376 0.062 Uiso 1 1 calc R . .
H21C H 0.3294 1.0052 -0.0162 0.062 Uiso 1 1 calc R . .
C22 C 0.4917(5) 0.8506(5) 0.0394(3) 0.0402(16) Uani 1 1 d . . .
H22A H 0.5390 0.7757 0.0479 0.060 Uiso 1 1 calc R . .
H22B H 0.5012 0.8915 0.0762 0.060 Uiso 1 1 calc R . .
H22C H 0.5185 0.8780 -0.0118 0.060 Uiso 1 1 calc R . .
C23 C 0.1296(4) 0.9506(4) 0.1814(3) 0.0232(12) Uani 1 1 d . . .
H23A H 0.1590 1.0088 0.1538 0.028 Uiso 1 1 calc R . .
C24 C 0.0827(5) 0.9727(4) 0.2642(3) 0.0318(14) Uani 1 1 d . . .
H24A H 0.0540 0.9149 0.2918 0.038 Uiso 1 1 calc R . .
H24B H 0.1469 0.9751 0.2879 0.038 Uiso 1 1 calc R . .
C25 C -0.0178(5) 1.0781(5) 0.2694(4) 0.0468(17) Uani 1 1 d . . .
H25A H -0.0469 1.0929 0.3231 0.056 Uiso 1 1 calc R . .
H25B H 0.0118 1.1358 0.2427 0.056 Uiso 1 1 calc R . .
C26 C -0.1158(6) 1.0766(5) 0.2357(4) 0.057(2) Uani 1 1 d . . .
H26A H -0.1789 1.1468 0.2386 0.068 Uiso 1 1 calc R . .
H26B H -0.1495 1.0227 0.2649 0.068 Uiso 1 1 calc R . .
C27 C -0.0743(5) 1.0512(5) 0.1539(4) 0.056(2) Uani 1 1 d . . .
H27A H -0.0498 1.1096 0.1235 0.067 Uiso 1 1 calc R . .
H27B H -0.1404 1.0455 0.1339 0.067 Uiso 1 1 calc R . .
C28 C 0.0305(5) 0.9458(5) 0.1464(3) 0.0383(15) Uani 1 1 d . . .
H28A H 0.0038 0.8861 0.1721 0.046 Uiso 1 1 calc R . .
H28B H 0.0596 0.9332 0.0924 0.046 Uiso 1 1 calc R . .
C29 C 0.4835(5) 0.6279(4) 0.1229(3) 0.0270(13) Uani 1 1 d . . .
H29A H 0.5045 0.6471 0.0676 0.032 Uiso 1 1 calc R . .
C30 C 0.4501(5) 0.5292(4) 0.1340(3) 0.0375(15) Uani 1 1 d . . .
H30A H 0.3876 0.5398 0.1043 0.045 Uiso 1 1 calc R . .
H30B H 0.4173 0.5168 0.1880 0.045 Uiso 1 1 calc R . .
C31 C 0.5540(6) 0.4324(5) 0.1100(4) 0.0513(18) Uani 1 1 d . . .
H31A H 0.5290 0.3688 0.1214 0.062 Uiso 1 1 calc R . .
H31B H 0.5810 0.4409 0.0548 0.062 Uiso 1 1 calc R . .
C32 C 0.6539(6) 0.4168(5) 0.1500(4) 0.060(2) Uani 1 1 d . . .
H32A H 0.7218 0.3548 0.1316 0.072 Uiso 1 1 calc R . .
H32B H 0.6291 0.4018 0.2049 0.072 Uiso 1 1 calc R . .
C33 C 0.6911(5) 0.5136(5) 0.1366(4) 0.057(2) Uani 1 1 d . . .
H33A H 0.7232 0.5246 0.0823 0.069 Uiso 1 1 calc R . .
H33B H 0.7544 0.5027 0.1657 0.069 Uiso 1 1 calc R . .
C34 C 0.5879(5) 0.6106(5) 0.1604(4) 0.0442(17) Uani 1 1 d . . .
H34A H 0.6135 0.6738 0.1477 0.053 Uiso 1 1 calc R . .
H34B H 0.5630 0.6030 0.2160 0.053 Uiso 1 1 calc R . .
C35 C 0.2898(4) 0.8943(4) 0.4339(3) 0.0226(12) Uani 1 1 d . . .
C36 C 0.2510(5) 0.9935(4) 0.4761(3) 0.0254(13) Uani 1 1 d . . .
C37 C 0.1992(5) 1.0908(4) 0.4212(3) 0.0362(15) Uani 1 1 d . . .
H37A H 0.2577 1.0910 0.3751 0.054 Uiso 1 1 calc R . .
H37B H 0.1795 1.1563 0.4455 0.054 Uiso 1 1 calc R . .
H37C H 0.1277 1.0865 0.4084 0.054 Uiso 1 1 calc R . .
C38 C 0.3559(5) 1.0025(4) 0.5029(3) 0.0381(16) Uani 1 1 d . . .
H38A H 0.3870 0.9403 0.5375 0.057 Uiso 1 1 calc R . .
H38B H 0.3304 1.0671 0.5292 0.057 Uiso 1 1 calc R . .
H38C H 0.4176 1.0059 0.4593 0.057 Uiso 1 1 calc R . .
C39 C 0.1540(5) 0.9987(4) 0.5452(3) 0.0375(15) Uani 1 1 d . . .
H39A H 0.1820 0.9388 0.5822 0.056 Uiso 1 1 calc R . .
H39B H 0.0840 0.9949 0.5300 0.056 Uiso 1 1 calc R . .
H39C H 0.1337 1.0656 0.5679 0.056 Uiso 1 1 calc R . .
C40 C 0.4421(4) 0.9359(4) 0.3285(3) 0.0219(12) Uani 1 1 d . . .
H40A H 0.4220 1.0031 0.3527 0.026 Uiso 1 1 calc R . .
C41 C 0.5720(5) 0.8728(5) 0.3279(3) 0.0370(15) Uani 1 1 d . . .
H41A H 0.5871 0.8581 0.3804 0.044 Uiso 1 1 calc R . .
H41B H 0.5909 0.8038 0.3073 0.044 Uiso 1 1 calc R . .
C42 C 0.6521(5) 0.9311(5) 0.2810(4) 0.0504(18) Uani 1 1 d . . .
H42A H 0.6386 0.9971 0.3041 0.060 Uiso 1 1 calc R . .
H42B H 0.7356 0.8861 0.2807 0.060 Uiso 1 1 calc R . .
C43 C 0.6294(6) 0.9584(6) 0.2008(4) 0.0522(18) Uani 1 1 d . . .
H43A H 0.6512 0.8923 0.1759 0.063 Uiso 1 1 calc R . .
H43B H 0.6791 1.0004 0.1722 0.063 Uiso 1 1 calc R . .
C44 C 0.5007(5) 1.0216(5) 0.1998(3) 0.0400(16) Uani 1 1 d . . .
H44A H 0.4814 1.0912 0.2196 0.048 Uiso 1 1 calc R . .
H44B H 0.4867 1.0349 0.1470 0.048 Uiso 1 1 calc R . .
C45 C 0.4210(5) 0.9636(5) 0.2469(3) 0.0340(14) Uani 1 1 d . . .
H45A H 0.4347 0.8975 0.2239 0.041 Uiso 1 1 calc R . .
H45B H 0.3376 1.0086 0.2467 0.041 Uiso 1 1 calc R . .
C46 C 0.1800(4) 0.7740(4) 0.5179(3) 0.0207(12) Uani 1 1 d . . .
H46A H 0.1122 0.8342 0.5405 0.025 Uiso 1 1 calc R . .
C47 C 0.2586(5) 0.7174(4) 0.5759(3) 0.0273(13) Uani 1 1 d . . .
H47A H 0.3300 0.6630 0.5516 0.033 Uiso 1 1 calc R . .
H47B H 0.2844 0.7693 0.5943 0.033 Uiso 1 1 calc R . .
C48 C 0.1957(5) 0.6643(4) 0.6424(3) 0.0362(15) Uani 1 1 d . . .
H48A H 0.2511 0.6250 0.6775 0.043 Uiso 1 1 calc R . .
H48B H 0.1292 0.7192 0.6702 0.043 Uiso 1 1 calc R . .
C49 C 0.1494(5) 0.5885(4) 0.6163(3) 0.0392(16) Uani 1 1 d . . .
H49A H 0.2166 0.5298 0.5929 0.047 Uiso 1 1 calc R . .
H49B H 0.1053 0.5575 0.6604 0.047 Uiso 1 1 calc R . .
C50 C 0.0701(5) 0.6442(5) 0.5604(3) 0.0384(15) Uani 1 1 d . . .
H50A H -0.0007 0.6987 0.5851 0.046 Uiso 1 1 calc R . .
H50C H 0.0436 0.5925 0.5424 0.046 Uiso 1 1 calc R . .
C51 C 0.1338(5) 0.6974(4) 0.4930(3) 0.0311(14) Uani 1 1 d . . .
H51C H 0.2005 0.6422 0.4656 0.037 Uiso 1 1 calc R . .
H51A H 0.0786 0.7359 0.4577 0.037 Uiso 1 1 calc R . .

loop_
_atom_site_aniso_label
_atom_site_aniso_U_11
_atom_site_aniso_U_22
_atom_site_aniso_U_33
_atom_site_aniso_U_23
_atom_site_aniso_U_13
_atom_site_aniso_U_12
I1 0.0254(2) 0.0448(3) 0.0417(2) -0.01042(19) -0.00414(19) -0.00630(19)
I2 0.0399(2) 0.0282(2) 0.0403(2) 0.00116(18) -0.0143(2) 0.00385(18)
Ga1 0.0244(3) 0.0197(3) 0.0255(3) 0.0000(2) -0.0082(3) -0.0076(3)
Ga2 0.0222(3) 0.0192(3) 0.0203(3) -0.0002(2) -0.0041(3) -0.0062(3)
Ga3 0.0261(3) 0.0194(3) 0.0224(3) -0.0004(2) -0.0065(3) -0.0073(3)
N1 0.029(3) 0.014(2) 0.026(2) 0.0091(18) -0.013(2) -0.0027(19)
N2 0.026(2) 0.026(3) 0.022(2) -0.0043(19) -0.011(2) -0.004(2)
N3 0.021(2) 0.019(2) 0.024(2) -0.0025(19) 0.002(2) -0.005(2)
N4 0.028(3) 0.017(2) 0.023(2) 0.0008(19) -0.004(2) -0.003(2)
N5 0.025(2) 0.031(3) 0.020(2) -0.005(2) 0.000(2) -0.005(2)
N6 0.031(3) 0.021(2) 0.024(2) 0.0014(19) -0.008(2) -0.011(2)
C1 0.019(3) 0.021(3) 0.024(3) 0.000(2) -0.001(2) -0.010(2)
C2 0.033(3) 0.021(3) 0.030(3) -0.004(2) -0.008(3) -0.012(3)
C3 0.042(4) 0.033(3) 0.038(3) 0.000(3) -0.015(3) -0.022(3)
C4 0.043(4) 0.023(3) 0.038(3) 0.002(3) -0.017(3) -0.010(3)
C5 0.043(4) 0.041(4) 0.030(3) -0.012(3) -0.001(3) -0.017(3)
C6 0.030(3) 0.030(3) 0.020(3) -0.001(2) -0.011(3) -0.010(3)
C7 0.029(3) 0.035(3) 0.040(3) 0.009(3) -0.018(3) -0.010(3)
C8 0.044(4) 0.040(4) 0.036(3) 0.018(3) -0.018(3) -0.020(3)
C9 0.053(4) 0.033(4) 0.041(4) 0.003(3) -0.028(4) -0.003(3)
C10 0.030(3) 0.067(5) 0.039(4) 0.000(3) -0.018(3) -0.005(3)
C11 0.026(3) 0.050(4) 0.035(3) 0.005(3) -0.010(3) -0.010(3)
C12 0.026(3) 0.016(3) 0.025(3) 0.006(2) -0.011(3) -0.010(2)
C13 0.029(3) 0.032(3) 0.027(3) -0.001(2) -0.009(3) -0.010(3)
C14 0.031(3) 0.034(3) 0.036(3) 0.004(3) -0.015(3) -0.001(3)
C15 0.036(4) 0.030(3) 0.037(3) 0.011(3) -0.021(3) -0.004(3)
C16 0.046(4) 0.029(3) 0.029(3) 0.002(3) -0.016(3) -0.010(3)
C17 0.030(3) 0.029(3) 0.025(3) 0.001(2) -0.008(3) -0.011(3)
C18 0.025(3) 0.020(3) 0.025(3) -0.006(2) -0.003(3) -0.009(2)
C19 0.032(3) 0.023(3) 0.028(3) 0.001(2) -0.002(3) -0.009(3)
C20 0.070(5) 0.046(4) 0.024(3) 0.002(3) -0.009(3) -0.025(4)
C21 0.045(4) 0.030(4) 0.038(4) 0.008(3) 0.002(3) -0.009(3)
C22 0.047(4) 0.037(4) 0.029(3) 0.005(3) 0.009(3) -0.016(3)
C23 0.021(3) 0.012(3) 0.030(3) 0.007(2) -0.003(3) -0.004(2)
C24 0.031(3) 0.022(3) 0.038(3) -0.006(3) -0.002(3) -0.005(3)
C25 0.038(4) 0.025(3) 0.060(4) -0.006(3) 0.016(3) -0.005(3)
C26 0.031(4) 0.038(4) 0.080(5) 0.003(4) 0.006(4) 0.002(3)
C27 0.028(4) 0.049(4) 0.076(5) 0.023(4) -0.021(4) 0.000(3)
C28 0.033(3) 0.038(4) 0.045(4) 0.001(3) -0.016(3) -0.010(3)
C29 0.029(3) 0.021(3) 0.022(3) -0.002(2) 0.005(3) -0.003(2)
C30 0.035(3) 0.029(3) 0.039(4) -0.005(3) 0.000(3) -0.002(3)
C31 0.053(4) 0.029(4) 0.059(4) -0.013(3) 0.013(4) -0.008(3)
C32 0.038(4) 0.035(4) 0.073(5) 0.003(4) 0.008(4) 0.015(3)
C33 0.028(4) 0.047(5) 0.079(5) -0.002(4) 0.002(4) 0.002(3)
C34 0.030(3) 0.043(4) 0.057(4) -0.011(3) -0.013(3) -0.003(3)
C35 0.021(3) 0.020(3) 0.028(3) 0.007(2) -0.012(3) -0.008(2)
C36 0.031(3) 0.018(3) 0.030(3) 0.003(2) -0.009(3) -0.011(2)
C37 0.036(3) 0.017(3) 0.054(4) -0.006(3) -0.016(3) -0.001(3)
C38 0.047(4) 0.033(3) 0.041(4) -0.007(3) -0.020(3) -0.012(3)
C39 0.044(4) 0.022(3) 0.042(4) -0.016(3) -0.004(3) -0.003(3)
C40 0.021(3) 0.018(3) 0.028(3) 0.006(2) -0.002(3) -0.012(2)
C41 0.023(3) 0.038(4) 0.045(4) 0.010(3) -0.008(3) -0.010(3)
C42 0.027(4) 0.054(4) 0.069(5) 0.008(4) -0.011(4) -0.016(3)
C43 0.039(4) 0.057(5) 0.059(5) 0.002(4) 0.008(4) -0.026(4)
C44 0.042(4) 0.043(4) 0.037(4) 0.013(3) -0.008(3) -0.022(3)
C45 0.036(3) 0.039(4) 0.033(3) 0.007(3) -0.011(3) -0.020(3)
C46 0.022(3) 0.014(3) 0.020(3) -0.004(2) -0.001(2) 0.001(2)
C47 0.033(3) 0.023(3) 0.025(3) 0.001(2) -0.013(3) -0.005(3)
C48 0.050(4) 0.025(3) 0.027(3) 0.004(3) -0.005(3) -0.008(3)
C49 0.042(4) 0.025(3) 0.038(4) -0.002(3) 0.010(3) -0.005(3)
C50 0.030(3) 0.036(4) 0.048(4) -0.005(3) 0.004(3) -0.016(3)
C51 0.029(3) 0.036(3) 0.032(3) 0.000(3) -0.002(3) -0.018(3)

loop_
_atom_type_symbol
_atom_type_description
_atom_type_scat_dispersion_real
_atom_type_scat_dispersion_imag
_atom_type_scat_source
C C 0.0033 0.0016 'International Tables Vol C Tables 4.2.6.8 and 6.1.1.4'
H H 0.0000 0.0000 'International Tables Vol C Tables 4.2.6.8 and 6.1.1.4'
N N 0.0061 0.0033 'International Tables Vol C Tables 4.2.6.8 and 6.1.1.4'
Ga Ga 0.2307 1.6083 'International Tables Vol C Tables 4.2.6.8 and 6.1.1.4'
I I -0.4742 1.8119 'International Tables Vol C Tables 4.2.6.8 and 6.1.1.4'

loop_
_geom_angle_atom_site_label_1
_geom_angle_atom_site_label_2
_geom_angle_atom_site_label_3
_geom_angle
_geom_angle_site_symmetry_1
_geom_angle_site_symmetry_3
_geom_angle_publ_flag
N1 Ga1 N2 66.02(15) . . ?
N1 Ga1 Ga2 127.91(14) . . ?
N2 Ga1 Ga2 127.93(12) . . ?
N1 Ga1 C1 32.90(15) . . ?
N2 Ga1 C1 33.12(14) . . ?
Ga2 Ga1 C1 136.66(13) . . ?
N1 Ga1 I1 105.52(13) . . ?
N2 Ga1 I1 107.06(14) . . ?
Ga2 Ga1 I1 113.32(3) . . ?
C1 Ga1 I1 110.00(13) . . ?
N3 Ga2 N4 65.34(16) . . ?
N3 Ga2 Ga3 113.95(12) . . ?
N4 Ga2 Ga3 112.73(11) . . ?
N3 Ga2 Ga1 114.48(12) . . ?
N4 Ga2 Ga1 114.85(12) . . ?
Ga3 Ga2 Ga1 122.20(4) . . ?
N3 Ga2 C18 32.44(16) . . ?
N4 Ga2 C18 32.90(15) . . ?
Ga3 Ga2 C18 117.82(11) . . ?
Ga1 Ga2 C18 119.97(11) . . ?
N5 Ga3 N6 66.51(18) . . ?
N5 Ga3 Ga2 125.74(12) . . ?
N6 Ga3 Ga2 126.66(12) . . ?
N5 Ga3 C35 32.99(17) . . ?
N6 Ga3 C35 33.56(18) . . ?
Ga2 Ga3 C35 133.75(10) . . ?
N5 Ga3 I2 109.06(11) . . ?
N6 Ga3 I2 109.06(11) . . ?
Ga2 Ga3 I2 112.07(4) . . ?
C35 Ga3 I2 114.16(10) . . ?
C1 N1 C6 131.3(4) . . ?
C1 N1 Ga1 93.7(3) . . ?
C6 N1 Ga1 135.0(3) . . ?
C1 N2 C12 132.2(4) . . ?
C1 N2 Ga1 93.0(3) . . ?
C12 N2 Ga1 134.0(3) . . ?
C18 N3 C23 133.0(4) . . ?
C18 N3 Ga2 94.8(3) . . ?
C23 N3 Ga2 132.2(3) . . ?
C18 N4 C29 131.7(4) . . ?
C18 N4 Ga2 94.1(3) . . ?
C29 N4 Ga2 133.7(3) . . ?
C35 N5 C40 131.1(4) . . ?
C35 N5 Ga3 93.7(3) . . ?
C40 N5 Ga3 135.0(3) . . ?
C35 N6 C46 134.1(4) . . ?
C35 N6 Ga3 92.0(3) . . ?
C46 N6 Ga3 131.9(3) . . ?
N1 C1 N2 107.2(4) . . ?
N1 C1 C2 123.5(4) . . ?
N2 C1 C2 129.3(4) . . ?
N1 C1 Ga1 53.4(2) . . ?
N2 C1 Ga1 53.9(2) . . ?
C2 C1 Ga1 176.8(3) . . ?
C1 C2 C4 115.1(4) . . ?
C1 C2 C5 107.6(4) . . ?
C4 C2 C5 107.2(4) . . ?
C1 C2 C3 110.5(4) . . ?
C4 C2 C3 104.9(4) . . ?
C5 C2 C3 111.5(4) . . ?
N1 C6 C7 109.5(4) . . ?
N1 C6 C11 108.8(4) . . ?
C7 C6 C11 110.7(5) . . ?
C6 C7 C8 111.1(4) . . ?
C9 C8 C7 111.0(5) . . ?
C10 C9 C8 110.5(5) . . ?
C9 C10 C11 111.5(5) . . ?
C6 C11 C10 109.4(5) . . ?
N2 C12 C17 108.6(4) . . ?
N2 C12 C13 112.0(4) . . ?
C17 C12 C13 109.1(4) . . ?
C14 C13 C12 110.6(5) . . ?
C15 C14 C13 110.9(4) . . ?
C14 C15 C16 111.9(4) . . ?
C17 C16 C15 110.8(5) . . ?
C12 C17 C16 111.1(4) . . ?
N3 C18 N4 105.7(4) . . ?
N3 C18 C19 129.9(4) . . ?
N4 C18 C19 124.4(5) . . ?
N3 C18 Ga2 52.7(3) . . ?
N4 C18 Ga2 53.0(3) . . ?
C19 C18 Ga2 177.3(4) . . ?
C22 C19 C20 110.9(5) . . ?
C22 C19 C21 105.7(5) . . ?
C20 C19 C21 107.6(4) . . ?
C22 C19 C18 110.3(4) . . ?
C20 C19 C18 107.7(4) . . ?
C21 C19 C18 114.8(4) . . ?
N3 C23 C28 110.8(4) . . ?
N3 C23 C24 108.5(4) . . ?
C28 C23 C24 109.0(5) . . ?
C25 C24 C23 109.6(4) . . ?
C26 C25 C24 111.2(5) . . ?
C25 C26 C27 111.2(6) . . ?
C26 C27 C28 111.0(5) . . ?
C23 C28 C27 110.2(5) . . ?
N4 C29 C30 107.7(5) . . ?
N4 C29 C34 110.6(4) . . ?
C30 C29 C34 110.7(4) . . ?
C29 C30 C31 112.3(5) . . ?
C32 C31 C30 111.2(5) . . ?
C31 C32 C33 111.0(5) . . ?
C32 C33 C34 110.7(6) . . ?
C33 C34 C29 112.8(5) . . ?
N5 C35 N6 107.7(4) . . ?
N5 C35 C36 125.2(5) . . ?
N6 C35 C36 127.0(5) . . ?
N5 C35 Ga3 53.3(3) . . ?
N6 C35 Ga3 54.5(3) . . ?
C36 C35 Ga3 174.0(3) . . ?
C38 C36 C39 107.1(4) . . ?
C38 C36 C35 110.0(4) . . ?
C39 C36 C35 115.3(4) . . ?
C38 C36 C37 110.9(5) . . ?
C39 C36 C37 105.8(4) . . ?
C35 C36 C37 107.7(4) . . ?
N5 C40 C41 110.3(4) . . ?
N5 C40 C45 111.1(4) . . ?
C41 C40 C45 108.8(5) . . ?
C42 C41 C40 112.3(5) . . ?
C43 C42 C41 111.1(5) . . ?
C42 C43 C44 110.6(5) . . ?
C45 C44 C43 111.4(5) . . ?
C44 C45 C40 112.1(4) . . ?
N6 C46 C51 106.5(4) . . ?
N6 C46 C47 111.8(4) . . ?
C51 C46 C47 109.8(4) . . ?
C48 C47 C46 112.0(4) . . ?
C49 C48 C47 110.8(4) . . ?
C50 C49 C48 110.9(5) . . ?
C49 C50 C51 110.9(5) . . ?
C46 C51 C50 111.4(4) . . ?

loop_
_geom_bond_atom_site_label_1
_geom_bond_atom_site_label_2
_geom_bond_distance
_geom_bond_site_symmetry_2
_geom_bond_publ_flag
I1 Ga1 2.5939(13) . ?
I2 Ga3 2.5646(12) . ?
Ga1 N1 1.953(4) . ?
Ga1 N2 1.963(4) . ?
Ga1 Ga2 2.4202(10) . ?
Ga1 C1 2.428(5) . ?
Ga2 N3 1.975(4) . ?
Ga2 N4 1.978(4) . ?
Ga2 Ga3 2.4154(9) . ?
Ga2 C18 2.472(5) . ?
Ga3 N5 1.950(4) . ?
Ga3 N6 1.976(4) . ?
Ga3 C35 2.427(5) . ?
N1 C1 1.322(6) . ?
N1 C6 1.470(5) . ?
N2 C1 1.329(5) . ?
N2 C12 1.464(6) . ?
N3 C18 1.331(6) . ?
N3 C23 1.465(6) . ?
N4 C18 1.346(6) . ?
N4 C29 1.460(6) . ?
N5 C35 1.324(6) . ?
N5 C40 1.442(7) . ?
N6 C35 1.342(6) . ?
N6 C46 1.463(7) . ?
C1 C2 1.530(7) . ?
C2 C4 1.530(7) . ?
C2 C5 1.531(8) . ?
C2 C3 1.531(7) . ?
C6 C7 1.489(8) . ?
C6 C11 1.537(7) . ?
C7 C8 1.533(6) . ?
C8 C9 1.522(8) . ?
C9 C10 1.494(9) . ?
C10 C11 1.539(7) . ?
C12 C17 1.514(6) . ?
C12 C13 1.529(7) . ?
C13 C14 1.519(7) . ?
C14 C15 1.498(7) . ?
C15 C16 1.532(8) . ?
C16 C17 1.521(6) . ?
C18 C19 1.529(7) . ?
C19 C22 1.509(8) . ?
C19 C20 1.518(7) . ?
C19 C21 1.527(7) . ?
C23 C28 1.517(7) . ?
C23 C24 1.527(7) . ?
C24 C25 1.519(7) . ?
C25 C26 1.474(8) . ?
C26 C27 1.517(9) . ?
C27 C28 1.546(8) . ?
C29 C30 1.502(8) . ?
C29 C34 1.512(7) . ?
C30 C31 1.511(8) . ?
C31 C32 1.496(8) . ?
C32 C33 1.501(9) . ?
C33 C34 1.508(8) . ?
C35 C36 1.524(7) . ?
C36 C38 1.522(7) . ?
C36 C39 1.524(8) . ?
C36 C37 1.551(7) . ?
C40 C41 1.519(7) . ?
C40 C45 1.530(7) . ?
C41 C42 1.514(8) . ?
C42 C43 1.510(8) . ?
C43 C44 1.511(8) . ?
C44 C45 1.509(8) . ?
C46 C51 1.508(7) . ?
C46 C47 1.519(6) . ?
C47 C48 1.513(8) . ?
C48 C49 1.511(8) . ?
C49 C50 1.493(7) . ?
C50 C51 1.529(8) . ?
